data_7718388
loop_
_publ_author_name
'Knott, Jackson P.'
'Hsiang, Shou-Jen'
'Hayes, Paul G.'

_publ_section_title
;
 Alkylamido lutetium complexes as prospective lutetium imido precursors:
 synthesis, characterization and ligand design.
;
_journal_issue 15
_journal_name_full 'Dalton transactions (Cambridge, England : 2003)'
_journal_page_first 6261
_journal_page_last 6273
_journal_paper_doi 10.1039/d5dt00338e
_journal_volume 54
_journal_year 2025
_chemical_formula_moiety 'C42 H72.699 N3 P2 Sc Si2'
_chemical_formula_sum 'C42 H72.7 N3 P2 Sc Si2'
_chemical_formula_weight 782.81
_chemical_properties_physical Air-sensitive,Moisture-sensitive
_space_group_crystal_system monoclinic
_space_group_IT_number 14
_space_group_name_Hall '-P 2yn'
_space_group_name_H-M_alt 'P 1 21/n 1'
_atom_sites_solution_hydrogens mixed
_audit_creation_date 2025-01-16
_audit_creation_method
;
Olex2 1.5
(compiled 2024.02.16 svn.r378c4104 for OlexSys, GUI svn.r6928)
;
_audit_update_record
;
2025-01-16 deposited with the CCDC.	2025-03-19 downloaded from the CCDC.
;
_cell_angle_alpha 90
_cell_angle_beta 105.8330(10)
_cell_angle_gamma 90
_cell_formula_units_Z 4
_cell_length_a 16.3033(2)
_cell_length_b 17.2331(2)
_cell_length_c 17.6226(2)
_cell_measurement_reflns_used 29788
_cell_measurement_temperature 100.00(10)
_cell_measurement_theta_max 77.1830
_cell_measurement_theta_min 3.6690
_cell_volume 4763.34(10)
_computing_cell_refinement 'CrysAlisPro 1.171.38.41r (Rigaku OD, 2015)'
_computing_data_collection 'CrysAlisPro 1.171.38.41r (Rigaku OD, 2015)'
_computing_data_reduction 'CrysAlisPro 1.171.38.41r (Rigaku OD, 2015)'
_computing_molecular_graphics 'Olex2 1.5 (Dolomanov et al., 2009)'
_computing_publication_material 'Olex2 1.5 (Dolomanov et al., 2009)'
_computing_structure_refinement 'SHELXL 2019/3 (Sheldrick, 2015)'
_computing_structure_solution 'ShelXT (Sheldrick, 2015)'
_diffrn_ambient_temperature 100
_diffrn_detector_type 'Pilatus 200/300K'
_diffrn_measured_fraction_theta_full 1.000
_diffrn_measured_fraction_theta_max 0.975
_diffrn_measurement_details
;
List of Runs (angles in degrees, time in seconds):

  # Type    Start    End  Width  t~exp~   \w     \q     \k     \f   Frames
#--------------------------------------------------------------------------
  1  \w    -42.00  28.00   0.50    0.50    --  -38.50  38.00 -60.00  140
  2  \w   -108.00  31.00   0.50    0.50    --  -38.50   0.00 -30.00  278
  3  \w   -105.00 -35.00   0.50    0.50    --  -38.50 -38.00 -30.00  140
  4  \w     46.00 115.00   0.50    0.50    --   49.06  38.00 150.00  138
  5  \w     46.00 115.00   0.50    0.50    --   49.06  38.00  60.00  138
  6  \w     38.00 110.00   0.50    0.62    --  106.38 -30.00 -90.00  144
  7  \w     42.00 130.00   0.50    0.62    --  106.38 -77.00 150.00  176
  8  \w     38.00 109.00   0.50    0.62    --  106.38 -94.00 150.00  142
  9  \w     38.00 115.00   0.50    0.62    --  106.38 -15.00-150.00  154
 10  \w     38.00 115.00   0.50    0.62    --  106.38 -15.00 -60.00  154
 11  \w     38.00 110.00   0.50    0.62    --  106.38 -30.00 -30.00  144
 12  \w     93.00 169.00   0.50    0.62    --  106.38  61.00 -60.00  152
 13  \w     38.00 109.00   0.50    0.62    --  106.38 -94.00-180.00  142
 14  \w     42.00 111.00   0.50    0.62    --  106.38 -45.00 -90.00  138
 15  \w     38.00 110.00   0.50    0.62    --  106.38 -30.00-180.00  144
 16  \w     38.00 115.00   0.50    0.62    --  106.38 -15.00   0.00  154
 17  \w     26.00 114.00   0.50    0.50    --   49.06  77.00-180.00  176
 18  \w     23.00 100.00   0.50    0.50    --   49.06-125.00 120.00  154
 19  \w     26.00 114.00   0.50    0.50    --   49.06  77.00 -30.00  176
 20  \w     26.00 114.00   0.50    0.50    --   49.06  77.00-120.00  176
;
_diffrn_measurement_device 'four-circle diffractometer'
_diffrn_measurement_device_type 'SuperNova, Dual, Cu at zero, Pilatus 200/300K'
_diffrn_measurement_method '\w scans'
_diffrn_radiation_type CuK\a
_diffrn_radiation_wavelength 1.54184
_diffrn_reflns_av_R_equivalents 0.0325
_diffrn_reflns_av_unetI/netI 0.0222
_diffrn_reflns_Laue_measured_fraction_full 1.000
_diffrn_reflns_Laue_measured_fraction_max 0.975
_diffrn_reflns_limit_h_max 19
_diffrn_reflns_limit_h_min -20
_diffrn_reflns_limit_k_max 16
_diffrn_reflns_limit_k_min -21
_diffrn_reflns_limit_l_max 22
_diffrn_reflns_limit_l_min -20
_diffrn_reflns_number 47561
_diffrn_reflns_point_group_measured_fraction_full 1.000
_diffrn_reflns_point_group_measured_fraction_max 0.975
_diffrn_reflns_theta_full 67.684
_diffrn_reflns_theta_max 77.631
_diffrn_reflns_theta_min 3.657
_exptl_absorpt_coefficient_mu 2.649
_exptl_absorpt_correction_T_max 1.00000
_exptl_absorpt_correction_T_min 0.71991
_exptl_absorpt_correction_type multi-scan
_exptl_absorpt_process_details
;
CrysAlisPro 1.171.38.41r (Rigaku Oxford Diffraction, 2015)
Empirical absorption correction using spherical harmonics,
 implemented in SCALE3 ABSPACK scaling algorithm.
;
_exptl_crystal_colour 'clear light colourless'
_exptl_crystal_colour_lustre clear
_exptl_crystal_colour_modifier light
_exptl_crystal_colour_primary colourless
_exptl_crystal_density_diffrn 1.092
_exptl_crystal_description plate
_exptl_crystal_F_000 1699
_exptl_crystal_recrystallization_method 'Re-crystallisation from solvent: Heptane'
_exptl_crystal_size_max 0.05
_exptl_crystal_size_mid 0.03
_exptl_crystal_size_min 0.01
_refine_diff_density_max 0.431
_refine_diff_density_min -0.728
_refine_diff_density_rms 0.048
_refine_ls_extinction_coef 0.00026(4)
_refine_ls_extinction_expression Fc^*^=kFc[1+0.001xFc^2^\l^3^/sin(2\q)]^-1/4^
_refine_ls_extinction_method 'SHELXL-2019/2 (Sheldrick 2019)'
_refine_ls_goodness_of_fit_ref 1.055
_refine_ls_hydrogen_treatment mixed
_refine_ls_matrix_type full
_refine_ls_number_parameters 512
_refine_ls_number_reflns 9883
_refine_ls_number_restraints 2
_refine_ls_restrained_S_all 1.058
_refine_ls_R_factor_all 0.0466
_refine_ls_R_factor_gt 0.0414
_refine_ls_shift/su_max 0.001
_refine_ls_shift/su_mean 0.000
_refine_ls_structure_factor_coef Fsqd
_refine_ls_weighting_details 'w=1/[\s^2^(Fo^2^)+(0.0505P)^2^+3.0147P] where P=(Fo^2^+2Fc^2^)/3'
_refine_ls_weighting_scheme calc
_refine_ls_wR_factor_gt 0.1064
_refine_ls_wR_factor_ref 0.1110
_reflns_Friedel_coverage 0.000
_reflns_number_gt 8927
_reflns_number_total 9883
_reflns_threshold_expression 'I > 2\s(I)'
_cod_data_source_file d5dt00338e2.cif
_cod_data_source_block ph16006
_cod_depositor_comments 'Adding full bibliography for 7718388--7718395.cif.'
_cod_original_formula_sum 'C42 H72.70 N3 P2 Sc Si2'
_cod_database_code 7718388
_shelx_shelxl_version_number 2019/3
_shelx_space_group_comment
;
The symmetry employed for this shelxl refinement is uniquely defined
by the following loop, which should always be used as a source of
symmetry information in preference to the above space-group names.
They are only intended as comments.
;
_shelx_estimated_absorpt_t_max 0.974
_shelx_estimated_absorpt_t_min 0.879
_olex2_refinement_description
;
1. Fixed Uiso
 At 1.2 times of:
  All C(H) groups, All C(H,H) groups
 At 1.5 times of:
  All C(H,H,H) groups
2. Restrained distances
 C23-C24A \\sim C23-C24B
 with sigma of 0.02
 C20-C24A \\sim C20-C24B
 with sigma of 0.02
 C25A-C24A \\sim C25A-C24B
 with sigma of 0.02
 C25A-C24A \\sim C25B-C24A
 with sigma of 0.02
 C25A-C24B \\sim C25B-C24B
 with sigma of 0.02
3. Others
 Sof(C24B)=Sof(H24B)=1-FVAR(1)
 Sof(C24A)=Sof(H24A)=FVAR(1)
 Sof(C25B)=Sof(H25A)=Sof(H25B)=Sof(H25C)=1-FVAR(2)
 Sof(C25A)=FVAR(2)
4.a Ternary CH refined with riding coordinates:
 C5(H5), C6(H6), C11(H11), C12(H12), C24A(H24A), C32(H32)
4.b Secondary CH2 refined with riding coordinates:
 C35(H35A,H35B)
4.c Aromatic/amide H refined with riding coordinates:
 C2(H2), C3(H3), C18(H18), C19(H19), C21(H21), C22(H22), C27(H27), C28(H28),
 C30(H30), C31(H31)
4.d Idealised Me refined as rotating group:
 C7(H7A,H7B,H7C), C8(H8A,H8B,H8C), C9(H9A,H9B,H9C), C10(H10A,H10B,H10C),
 C13(H13A,H13B,H13C), C14(H14A,H14B,H14C), C15(H15A,H15B,H15C), C16(H16A,H16B,
 H16C), C25B(H25A,H25B,H25C), C33(H33A,H33B,H33C), C34(H34A,H34B,H34C),
 C36(H36A,H36B,H36C), C37(H37A,H37B,H37C), C38(H38A,H38B,H38C), C40(H40A,H40B,
 H40C), C41(H41A,H41B,H41C), C42(H42A,H42B,H42C)
;
_olex2_submission_special_instructions 'No special instructions were received'
_oxdiff_exptl_absorpt_empirical_details
;
Empirical correction (ABSPACK) includes:
- Absorption correction using spherical harmonics
- Frame scaling
;

loop_
_space_group_symop_operation_xyz
'x, y, z'
'-x+1/2, y+1/2, -z+1/2'
'-x, -y, -z'
'x-1/2, -y-1/2, z-1/2'

loop_
_atom_site_label
_atom_site_type_symbol
_atom_site_fract_x
_atom_site_fract_y
_atom_site_fract_z
_atom_site_U_iso_or_equiv
_atom_site_adp_type
_atom_site_occupancy
_atom_site_site_symmetry_order
_atom_site_calc_flag
_atom_site_refinement_flags_posn
_atom_site_refinement_flags_adp
_atom_site_refinement_flags_occupancy
_atom_site_disorder_assembly
_atom_site_disorder_group
Sc1 Sc 0.60792(2) 0.71806(2) 0.36183(2) 0.02791(9) Uani 1 1 d . . . . .
P1 P 0.81075(3) 0.73351(4) 0.34907(3) 0.03901(14) Uani 1 1 d . . . . .
P2 P 0.63266(3) 0.76747(3) 0.55254(3) 0.03042(11) Uani 1 1 d . . . . .
Si1 Si 0.47875(3) 0.55516(3) 0.27410(3) 0.02918(12) Uani 1 1 d . . . . .
Si2 Si 0.50650(3) 0.89358(3) 0.25651(3) 0.03379(12) Uani 1 1 d . . . . .
N1 N 0.72188(9) 0.76162(10) 0.44902(9) 0.0340(4) Uani 1 1 d . . . . .
N2 N 0.71329(10) 0.71185(10) 0.30284(9) 0.0345(4) Uani 1 1 d . . . . .
N3 N 0.56590(9) 0.73949(9) 0.47128(8) 0.0288(3) Uani 1 1 d . . . . .
C1 C 0.80038(12) 0.77506(13) 0.43786(11) 0.0402(5) Uani 1 1 d . . . . .
C2 C 0.85396(13) 0.81024(16) 0.50426(12) 0.0497(6) Uani 1 1 d . . . . .
H2 H 0.911584 0.825374 0.511262 0.060 Uiso 1 1 calc R U . . .
C3 C 0.80583(13) 0.81884(15) 0.55869(12) 0.0465(6) Uani 1 1 d . . . . .
H3 H 0.824364 0.841056 0.609872 0.056 Uiso 1 1 calc R U . . .
C4 C 0.72561(12) 0.78840(13) 0.52284(11) 0.0366(4) Uani 1 1 d . . . . .
C5 C 0.88093(12) 0.64927(15) 0.37566(13) 0.0487(6) Uani 1 1 d . . . . .
H5 H 0.882760 0.622457 0.325824 0.058 Uiso 1 1 calc R U . . .
C6 C 0.86373(14) 0.80041(16) 0.29819(13) 0.0496(6) Uani 1 1 d . . . . .
H6 H 0.919009 0.815168 0.336452 0.060 Uiso 1 1 calc R U . . .
C7 C 0.84402(15) 0.59259(17) 0.42432(15) 0.0580(6) Uani 1 1 d . . . . .
H7A H 0.843267 0.617055 0.474331 0.087 Uiso 1 1 calc R U . . .
H7B H 0.879358 0.545729 0.434966 0.087 Uiso 1 1 calc R U . . .
H7C H 0.785753 0.578633 0.394894 0.087 Uiso 1 1 calc R U . . .
C8 C 0.97274(14) 0.67144(19) 0.42055(16) 0.0632(7) Uani 1 1 d . . . . .
H8A H 0.997445 0.703959 0.386809 0.095 Uiso 1 1 calc R U . . .
H8B H 1.006997 0.624254 0.435038 0.095 Uiso 1 1 calc R U . . .
H8C H 0.972286 0.700221 0.468389 0.095 Uiso 1 1 calc R U . . .
C9 C 0.81188(17) 0.87507(17) 0.27615(16) 0.0610(7) Uani 1 1 d . . . . .
H9A H 0.757144 0.863103 0.238208 0.092 Uiso 1 1 calc R U . . .
H9B H 0.843561 0.911868 0.252486 0.092 Uiso 1 1 calc R U . . .
H9C H 0.801732 0.898055 0.323649 0.092 Uiso 1 1 calc R U . . .
C10 C 0.88553(16) 0.76308(18) 0.22673(15) 0.0602(7) Uani 1 1 d . . . . .
H10A H 0.919573 0.716161 0.243679 0.090 Uiso 1 1 calc R U . . .
H10B H 0.918176 0.799933 0.204158 0.090 Uiso 1 1 calc R U . . .
H10C H 0.832729 0.749372 0.186865 0.090 Uiso 1 1 calc R U . . .
C11 C 0.65909(12) 0.69293(13) 0.62883(11) 0.0370(4) Uani 1 1 d . . . . .
H11 H 0.604756 0.676091 0.639817 0.044 Uiso 1 1 calc R U . . .
C12 C 0.60152(13) 0.85329(12) 0.59819(12) 0.0387(4) Uani 1 1 d . . . . .
H12 H 0.652368 0.870318 0.640935 0.046 Uiso 1 1 calc R U . . .
C13 C 0.69720(13) 0.62225(14) 0.59819(13) 0.0460(5) Uani 1 1 d . . . . .
H13A H 0.660464 0.607373 0.546351 0.069 Uiso 1 1 calc R U . . .
H13B H 0.701362 0.578933 0.635084 0.069 Uiso 1 1 calc R U . . .
H13C H 0.754150 0.635195 0.593525 0.069 Uiso 1 1 calc R U . . .
C14 C 0.71949(15) 0.72132(15) 0.70700(12) 0.0509(6) Uani 1 1 d . . . . .
H14A H 0.773386 0.738402 0.697970 0.076 Uiso 1 1 calc R U . . .
H14B H 0.730496 0.678859 0.745446 0.076 Uiso 1 1 calc R U . . .
H14C H 0.693058 0.764796 0.727385 0.076 Uiso 1 1 calc R U . . .
C15 C 0.57872(17) 0.91928(14) 0.53831(15) 0.0534(6) Uani 1 1 d . . . . .
H15A H 0.626394 0.928528 0.515549 0.080 Uiso 1 1 calc R U . . .
H15B H 0.567283 0.966521 0.564649 0.080 Uiso 1 1 calc R U . . .
H15C H 0.527855 0.905135 0.496287 0.080 Uiso 1 1 calc R U . . .
C16 C 0.52961(14) 0.83629(14) 0.63690(14) 0.0484(5) Uani 1 1 d . . . . .
H16A H 0.478740 0.818976 0.596566 0.073 Uiso 1 1 calc R U . . .
H16B H 0.516287 0.883535 0.662118 0.073 Uiso 1 1 calc R U . . .
H16C H 0.547963 0.795516 0.676684 0.073 Uiso 1 1 calc R U . . .
C17 C 0.69698(11) 0.68104(13) 0.22454(11) 0.0378(5) Uani 1 1 d . . . . .
C18 C 0.65333(13) 0.72587(15) 0.16086(11) 0.0437(5) Uani 1 1 d . . . . .
H18 H 0.634057 0.776231 0.169635 0.052 Uiso 1 1 calc R U . . .
C19 C 0.63760(14) 0.69756(18) 0.08422(12) 0.0566(7) Uani 1 1 d . . . . .
H19 H 0.607684 0.729206 0.041465 0.068 Uiso 1 1 calc R U . . .
C20 C 0.66444(15) 0.6244(2) 0.06873(13) 0.0680(9) Uani 1 1 d D . . . .
C21 C 0.70653(14) 0.57967(18) 0.13238(14) 0.0631(8) Uani 1 1 d . . . . .
H21 H 0.725473 0.529266 0.123290 0.076 Uiso 1 1 calc R U . . .
C22 C 0.72200(13) 0.60641(15) 0.20972(12) 0.0474(6) Uani 1 1 d . . . . .
H22 H 0.749670 0.573707 0.252432 0.057 Uiso 1 1 calc R U . . .
C23 C 0.7192(2) 0.55801(18) -0.03458(17) 0.0619(7) Uani 1 1 d D . . . .
C24A C 0.6458(3) 0.6138(5) -0.0229(3) 0.0423(16) Uani 0.529(14) 1 d D . P A 2
H24A H 0.650900 0.665271 -0.047440 0.051 Uiso 0.529(14) 1 calc R U P A 2
C24B C 0.6450(3) 0.5717(5) -0.0073(3) 0.0309(15) Uani 0.471(14) 1 d D . P A 3
H24B H 0.618(3) 0.520(3) -0.004(3) 0.037 Uiso 0.471(14) 1 d . U P A 3
C25A C 0.5867(5) 0.6218(4) -0.0741(3) 0.0405(18) Uani 0.434(12) 1 d . . P B 1
C25B C 0.5563(4) 0.5874(4) -0.0495(3) 0.059(2) Uani 0.566(12) 1 d . . P A 2
H25A H 0.541167 0.576748 -0.106204 0.089 Uiso 0.566(12) 1 calc R U P B 2
H25B H 0.518829 0.628033 -0.038793 0.089 Uiso 0.566(12) 1 calc R U P B 2
H25C H 0.549536 0.540073 -0.020995 0.089 Uiso 0.566(12) 1 calc R U P B 2
C26 C 0.48189(11) 0.71510(11) 0.47196(10) 0.0280(4) Uani 1 1 d . . . . .
C27 C 0.41134(12) 0.76141(11) 0.43671(11) 0.0324(4) Uani 1 1 d . . . . .
H27 H 0.419551 0.809717 0.413856 0.039 Uiso 1 1 calc R U . . .
C28 C 0.32956(11) 0.73763(11) 0.43473(11) 0.0335(4) Uani 1 1 d . . . . .
H28 H 0.282744 0.770166 0.410364 0.040 Uiso 1 1 calc R U . . .
C29 C 0.31403(11) 0.66755(11) 0.46737(10) 0.0298(4) Uani 1 1 d . . . . .
C30 C 0.38448(11) 0.62112(11) 0.50217(10) 0.0313(4) Uani 1 1 d . . . . .
H30 H 0.376152 0.573007 0.525323 0.038 Uiso 1 1 calc R U . . .
C31 C 0.46668(11) 0.64418(11) 0.50348(10) 0.0305(4) Uani 1 1 d . . . . .
H31 H 0.513323 0.610879 0.526326 0.037 Uiso 1 1 calc R U . . .
C32 C 0.22348(12) 0.64204(12) 0.46176(11) 0.0360(4) Uani 1 1 d . . . . .
H32 H 0.186699 0.689370 0.450043 0.043 Uiso 1 1 calc R U . . .
C33 C 0.19187(16) 0.5867(2) 0.3935(2) 0.0944(14) Uani 1 1 d . . . . .
H33A H 0.200781 0.609743 0.345490 0.142 Uiso 1 1 calc R U . . .
H33B H 0.130943 0.576832 0.385717 0.142 Uiso 1 1 calc R U . . .
H33C H 0.223389 0.537763 0.404930 0.142 Uiso 1 1 calc R U . . .
C34 C 0.21442(17) 0.6087(2) 0.53835(19) 0.0835(11) Uani 1 1 d . . . . .
H34A H 0.246386 0.560001 0.549795 0.125 Uiso 1 1 calc R U . . .
H34B H 0.154068 0.598840 0.533772 0.125 Uiso 1 1 calc R U . . .
H34C H 0.236925 0.645777 0.581171 0.125 Uiso 1 1 calc R U . . .
C35 C 0.57280(11) 0.59154(11) 0.34929(10) 0.0326(4) Uani 1 1 d . . . . .
H35A H 0.622792 0.563689 0.341058 0.039 Uiso 1 1 calc R U . . .
H35B H 0.566583 0.574360 0.401042 0.039 Uiso 1 1 calc R U . . .
C36 C 0.46389(16) 0.44748(13) 0.28151(13) 0.0515(6) Uani 1 1 d . . . . .
H36A H 0.511148 0.420190 0.268710 0.077 Uiso 1 1 calc R U . . .
H36B H 0.409938 0.431889 0.244358 0.077 Uiso 1 1 calc R U . . .
H36C H 0.462854 0.434254 0.335324 0.077 Uiso 1 1 calc R U . . .
C37 C 0.48886(12) 0.57572(13) 0.17282(10) 0.0380(4) Uani 1 1 d . . . . .
H37A H 0.495857 0.631665 0.166771 0.057 Uiso 1 1 calc R U . . .
H37B H 0.437373 0.557951 0.133540 0.057 Uiso 1 1 calc R U . . .
H37C H 0.538632 0.548328 0.165081 0.057 Uiso 1 1 calc R U . . .
C38 C 0.37682(12) 0.59949(14) 0.28303(12) 0.0421(5) Uani 1 1 d . . . . .
H38A H 0.370437 0.589344 0.335839 0.063 Uiso 1 1 calc R U . . .
H38B H 0.328631 0.576676 0.243380 0.063 Uiso 1 1 calc R U . . .
H38C H 0.378090 0.655625 0.274532 0.063 Uiso 1 1 calc R U . . .
C39 C 0.51025(12) 0.78811(12) 0.27445(11) 0.0331(4) Uani 1 1 d . . . . .
C40 C 0.41014(13) 0.93990(12) 0.27564(13) 0.0427(5) Uani 1 1 d . . . . .
H40A H 0.358564 0.917996 0.239679 0.064 Uiso 1 1 calc R U . . .
H40B H 0.411711 0.995989 0.266954 0.064 Uiso 1 1 calc R U . . .
H40C H 0.409728 0.929962 0.330286 0.064 Uiso 1 1 calc R U . . .
C41 C 0.5043(2) 0.91829(18) 0.15259(17) 0.0755(9) Uani 1 1 d . . . . .
H41A H 0.556808 0.899807 0.141697 0.113 Uiso 1 1 calc R U . . .
H41B H 0.499952 0.974673 0.145406 0.113 Uiso 1 1 calc R U . . .
H41C H 0.455027 0.893316 0.116228 0.113 Uiso 1 1 calc R U . . .
C42 C 0.60078(16) 0.94590(17) 0.3212(2) 0.0750(9) Uani 1 1 d . . . . .
H42A H 0.602026 0.938451 0.376610 0.112 Uiso 1 1 calc R U . . .
H42B H 0.596288 1.001396 0.308590 0.112 Uiso 1 1 calc R U . . .
H42C H 0.653284 0.925179 0.312109 0.112 Uiso 1 1 calc R U . . .
H23A H 0.706(2) 0.5401(19) -0.089(2) 0.088(10) Uiso 1 1 d . . . . .
H23B H 0.766(2) 0.593(2) -0.023(2) 0.087(11) Uiso 1 1 d . . . . .
H23C H 0.736(3) 0.516(3) -0.003(3) 0.16(2) Uiso 1 1 d . . . . .
H39A H 0.5067(17) 0.7639(16) 0.2275(17) 0.058(7) Uiso 1 1 d . . . . .
H39B H 0.4609(19) 0.7741(16) 0.2859(16) 0.062(8) Uiso 1 1 d . . . . .

loop_
_atom_site_aniso_label
_atom_site_aniso_U_11
_atom_site_aniso_U_22
_atom_site_aniso_U_33
_atom_site_aniso_U_23
_atom_site_aniso_U_13
_atom_site_aniso_U_12
Sc1 0.02225(16) 0.03814(19) 0.02064(16) -0.00946(12) 0.00128(12) 0.00145(13)
P1 0.0244(2) 0.0644(4) 0.0273(2) -0.0193(2) 0.00553(18) -0.0021(2)
P2 0.0249(2) 0.0423(3) 0.0224(2) -0.01183(18) 0.00371(16) -0.00081(18)
Si1 0.0273(2) 0.0361(3) 0.0209(2) -0.00747(18) 0.00097(17) 0.00313(19)
Si2 0.0265(2) 0.0407(3) 0.0318(3) -0.0017(2) 0.00397(19) 0.0000(2)
N1 0.0252(7) 0.0512(10) 0.0237(7) -0.0140(7) 0.0035(6) -0.0023(7)
N2 0.0259(7) 0.0522(10) 0.0237(7) -0.0148(7) 0.0040(6) 0.0001(7)
N3 0.0236(7) 0.0383(8) 0.0224(7) -0.0088(6) 0.0030(5) 0.0004(6)
C1 0.0268(9) 0.0648(14) 0.0287(9) -0.0177(9) 0.0070(7) -0.0049(9)
C2 0.0291(10) 0.0854(17) 0.0339(10) -0.0257(11) 0.0074(8) -0.0144(10)
C3 0.0331(10) 0.0765(16) 0.0293(9) -0.0255(10) 0.0076(8) -0.0145(10)
C4 0.0289(9) 0.0556(12) 0.0245(9) -0.0163(8) 0.0058(7) -0.0048(8)
C5 0.0267(9) 0.0746(16) 0.0408(11) -0.0204(11) 0.0023(8) 0.0057(10)
C6 0.0352(11) 0.0769(16) 0.0395(11) -0.0239(11) 0.0147(9) -0.0122(11)
C7 0.0357(11) 0.0756(18) 0.0543(14) -0.0073(12) -0.0020(10) 0.0100(11)
C8 0.0260(10) 0.099(2) 0.0583(14) -0.0253(14) 0.0001(9) 0.0031(12)
C9 0.0555(15) 0.0762(18) 0.0553(14) -0.0135(13) 0.0218(12) -0.0106(13)
C10 0.0505(14) 0.091(2) 0.0487(13) -0.0302(13) 0.0288(11) -0.0226(13)
C11 0.0299(9) 0.0507(12) 0.0259(9) -0.0054(8) -0.0001(7) 0.0024(8)
C12 0.0353(10) 0.0458(11) 0.0350(10) -0.0176(8) 0.0096(8) -0.0041(8)
C13 0.0346(10) 0.0563(13) 0.0402(11) -0.0056(10) -0.0017(8) 0.0110(9)
C14 0.0431(12) 0.0728(16) 0.0282(10) -0.0088(10) -0.0051(9) -0.0014(11)
C15 0.0593(14) 0.0429(12) 0.0552(14) -0.0136(10) 0.0107(11) -0.0022(11)
C16 0.0422(11) 0.0569(14) 0.0508(12) -0.0267(11) 0.0206(10) -0.0046(10)
C17 0.0258(9) 0.0618(13) 0.0253(9) -0.0178(9) 0.0060(7) -0.0006(8)
C18 0.0329(10) 0.0709(15) 0.0266(9) -0.0107(9) 0.0070(8) 0.0016(10)
C19 0.0367(11) 0.107(2) 0.0241(10) -0.0120(11) 0.0048(8) 0.0040(12)
C20 0.0362(11) 0.131(3) 0.0335(11) -0.0392(14) 0.0035(9) 0.0134(14)
C21 0.0361(11) 0.099(2) 0.0464(13) -0.0452(14) -0.0014(9) 0.0177(12)
C22 0.0302(10) 0.0704(15) 0.0362(11) -0.0248(10) 0.0001(8) 0.0084(10)
C23 0.094(2) 0.0579(16) 0.0471(14) -0.0145(12) 0.0416(15) -0.0011(16)
C24A 0.062(3) 0.044(4) 0.023(2) -0.005(2) 0.0146(19) 0.001(2)
C24B 0.044(2) 0.027(4) 0.021(2) -0.001(2) 0.0073(16) -0.0019(19)
C25A 0.057(4) 0.047(3) 0.015(2) -0.003(2) 0.004(2) 0.003(3)
C25B 0.062(3) 0.073(4) 0.034(3) -0.029(3) -0.001(2) 0.009(3)
C26 0.0241(8) 0.0368(9) 0.0212(8) -0.0091(7) 0.0029(6) 0.0019(7)
C27 0.0299(9) 0.0337(10) 0.0315(9) -0.0032(7) 0.0047(7) 0.0039(7)
C28 0.0248(9) 0.0386(10) 0.0338(9) -0.0060(8) 0.0025(7) 0.0082(7)
C29 0.0252(8) 0.0377(10) 0.0254(8) -0.0085(7) 0.0048(6) 0.0040(7)
C30 0.0283(9) 0.0386(10) 0.0257(8) -0.0027(7) 0.0051(7) 0.0018(7)
C31 0.0258(8) 0.0388(10) 0.0236(8) -0.0039(7) 0.0011(6) 0.0059(7)
C32 0.0265(9) 0.0429(11) 0.0391(10) -0.0083(8) 0.0095(7) 0.0041(8)
C33 0.0359(13) 0.122(3) 0.132(3) -0.093(2) 0.0356(16) -0.0305(15)
C34 0.0371(13) 0.132(3) 0.088(2) 0.051(2) 0.0289(13) 0.0159(16)
C35 0.0285(9) 0.0395(10) 0.0258(8) -0.0084(7) 0.0007(7) 0.0053(7)
C36 0.0588(14) 0.0439(12) 0.0378(11) -0.0025(9) -0.0108(10) -0.0057(10)
C37 0.0295(9) 0.0555(12) 0.0253(9) -0.0054(8) 0.0011(7) 0.0055(8)
C38 0.0286(9) 0.0627(14) 0.0324(10) -0.0169(9) 0.0042(7) -0.0004(9)
C39 0.0289(9) 0.0413(11) 0.0269(9) -0.0060(8) 0.0041(7) 0.0005(8)
C40 0.0393(11) 0.0403(11) 0.0484(12) -0.0110(9) 0.0116(9) -0.0021(9)
C41 0.114(3) 0.0690(18) 0.0606(16) 0.0192(14) 0.0527(17) 0.0293(18)
C42 0.0375(13) 0.0541(16) 0.115(3) -0.0080(16) -0.0102(14) -0.0099(11)

loop_
_atom_type_symbol
_atom_type_description
_atom_type_scat_dispersion_real
_atom_type_scat_dispersion_imag
_atom_type_scat_source
C C 0.0181 0.0091 'International Tables Vol C Tables 4.2.6.8 and 6.1.1.4'
H H 0.0000 0.0000 'International Tables Vol C Tables 4.2.6.8 and 6.1.1.4'
N N 0.0311 0.0180 'International Tables Vol C Tables 4.2.6.8 and 6.1.1.4'
P P 0.2955 0.4335 'International Tables Vol C Tables 4.2.6.8 and 6.1.1.4'
Sc Sc 0.3119 1.5331 'International Tables Vol C Tables 4.2.6.8 and 6.1.1.4'
Si Si 0.2541 0.3302 'International Tables Vol C Tables 4.2.6.8 and 6.1.1.4'

loop_
_geom_angle_atom_site_label_1
_geom_angle_atom_site_label_2
_geom_angle_atom_site_label_3
_geom_angle
_geom_angle_site_symmetry_1
_geom_angle_site_symmetry_3
_geom_angle_publ_flag
N1 Sc1 N2 74.42(5) . . ?
N1 Sc1 N3 74.98(5) . . ?
N1 Sc1 C35 122.98(7) . . ?
N1 Sc1 C39 127.12(7) . . ?
N2 Sc1 N3 149.14(5) . . ?
N2 Sc1 C35 96.60(7) . . ?
N2 Sc1 C39 101.41(7) . . ?
N3 Sc1 C35 96.58(6) . . ?
C39 Sc1 N3 100.10(6) . . ?
C39 Sc1 C35 109.90(7) . . ?
N2 P1 C1 102.75(8) . . ?
N2 P1 C5 113.92(10) . . ?
N2 P1 C6 115.55(10) . . ?
C1 P1 C5 107.37(10) . . ?
C1 P1 C6 110.64(10) . . ?
C6 P1 C5 106.36(11) . . ?
N3 P2 C4 102.86(8) . . ?
N3 P2 C11 114.15(9) . . ?
N3 P2 C12 115.59(9) . . ?
C4 P2 C11 108.19(10) . . ?
C4 P2 C12 109.24(10) . . ?
C12 P2 C11 106.53(9) . . ?
C35 Si1 C36 112.56(9) . . ?
C35 Si1 C37 110.45(9) . . ?
C35 Si1 C38 112.59(8) . . ?
C37 Si1 C36 107.44(10) . . ?
C37 Si1 C38 108.29(9) . . ?
C38 Si1 C36 105.21(12) . . ?
C39 Si2 C40 112.32(10) . . ?
C39 Si2 C41 112.52(12) . . ?
C39 Si2 C42 112.73(11) . . ?
C40 Si2 C42 105.93(12) . . ?
C41 Si2 C40 106.63(12) . . ?
C41 Si2 C42 106.19(17) . . ?
C1 N1 Sc1 127.18(12) . . ?
C4 N1 Sc1 126.26(12) . . ?
C4 N1 C1 106.24(15) . . ?
P1 N2 Sc1 121.81(8) . . ?
C17 N2 Sc1 119.99(11) . . ?
C17 N2 P1 117.94(12) . . ?
P2 N3 Sc1 121.32(8) . . ?
C26 N3 Sc1 118.30(10) . . ?
C26 N3 P2 119.52(11) . . ?
N1 C1 P1 112.19(13) . . ?
N1 C1 C2 110.50(16) . . ?
C2 C1 P1 136.79(16) . . ?
C1 C2 H2 126.9 . . ?
C1 C2 C3 106.30(17) . . ?
C3 C2 H2 126.9 . . ?
C2 C3 H3 126.8 . . ?
C4 C3 C2 106.35(16) . . ?
C4 C3 H3 126.8 . . ?
N1 C4 P2 113.17(13) . . ?
N1 C4 C3 110.61(16) . . ?
C3 C4 P2 135.84(15) . . ?
P1 C5 H5 108.0 . . ?
C7 C5 P1 109.68(15) . . ?
C7 C5 H5 108.0 . . ?
C7 C5 C8 110.3(2) . . ?
C8 C5 P1 112.81(19) . . ?
C8 C5 H5 108.0 . . ?
P1 C6 H6 106.9 . . ?
C9 C6 P1 110.77(15) . . ?
C9 C6 H6 106.9 . . ?
C9 C6 C10 112.2(2) . . ?
C10 C6 P1 112.67(18) . . ?
C10 C6 H6 106.9 . . ?
C5 C7 H7A 109.5 . . ?
C5 C7 H7B 109.5 . . ?
C5 C7 H7C 109.5 . . ?
H7A C7 H7B 109.5 . . ?
H7A C7 H7C 109.5 . . ?
H7B C7 H7C 109.5 . . ?
C5 C8 H8A 109.5 . . ?
C5 C8 H8B 109.5 . . ?
C5 C8 H8C 109.5 . . ?
H8A C8 H8B 109.5 . . ?
H8A C8 H8C 109.5 . . ?
H8B C8 H8C 109.5 . . ?
C6 C9 H9A 109.5 . . ?
C6 C9 H9B 109.5 . . ?
C6 C9 H9C 109.5 . . ?
H9A C9 H9B 109.5 . . ?
H9A C9 H9C 109.5 . . ?
H9B C9 H9C 109.5 . . ?
C6 C10 H10A 109.5 . . ?
C6 C10 H10B 109.5 . . ?
C6 C10 H10C 109.5 . . ?
H10A C10 H10B 109.5 . . ?
H10A C10 H10C 109.5 . . ?
H10B C10 H10C 109.5 . . ?
P2 C11 H11 107.7 . . ?
C13 C11 P2 109.71(14) . . ?
C13 C11 H11 107.7 . . ?
C13 C11 C14 110.28(17) . . ?
C14 C11 P2 113.63(16) . . ?
C14 C11 H11 107.7 . . ?
P2 C12 H12 107.3 . . ?
C15 C12 P2 110.14(14) . . ?
C15 C12 H12 107.3 . . ?
C15 C12 C16 112.17(19) . . ?
C16 C12 P2 112.32(15) . . ?
C16 C12 H12 107.3 . . ?
C11 C13 H13A 109.5 . . ?
C11 C13 H13B 109.5 . . ?
C11 C13 H13C 109.5 . . ?
H13A C13 H13B 109.5 . . ?
H13A C13 H13C 109.5 . . ?
H13B C13 H13C 109.5 . . ?
C11 C14 H14A 109.5 . . ?
C11 C14 H14B 109.5 . . ?
C11 C14 H14C 109.5 . . ?
H14A C14 H14B 109.5 . . ?
H14A C14 H14C 109.5 . . ?
H14B C14 H14C 109.5 . . ?
C12 C15 H15A 109.5 . . ?
C12 C15 H15B 109.5 . . ?
C12 C15 H15C 109.5 . . ?
H15A C15 H15B 109.5 . . ?
H15A C15 H15C 109.5 . . ?
H15B C15 H15C 109.5 . . ?
C12 C16 H16A 109.5 . . ?
C12 C16 H16B 109.5 . . ?
C12 C16 H16C 109.5 . . ?
H16A C16 H16B 109.5 . . ?
H16A C16 H16C 109.5 . . ?
H16B C16 H16C 109.5 . . ?
C18 C17 N2 119.44(19) . . ?
C18 C17 C22 118.24(18) . . ?
C22 C17 N2 122.31(19) . . ?
C17 C18 H18 119.8 . . ?
C17 C18 C19 120.5(2) . . ?
C19 C18 H18 119.8 . . ?
C18 C19 H19 119.2 . . ?
C20 C19 C18 121.7(2) . . ?
C20 C19 H19 119.2 . . ?
C19 C20 C24A 109.0(4) . . ?
C19 C20 C24B 133.6(3) . . ?
C21 C20 C19 117.52(19) . . ?
C21 C20 C24A 133.2(4) . . ?
C21 C20 C24B 108.0(4) . . ?
C20 C21 H21 119.1 . . ?
C20 C21 C22 121.8(2) . . ?
C22 C21 H21 119.1 . . ?
C17 C22 H22 119.9 . . ?
C21 C22 C17 120.2(2) . . ?
C21 C22 H22 119.9 . . ?
C24A C23 H23A 111(2) . . ?
C24A C23 H23B 100(2) . . ?
C24A C23 H23C 121(3) . . ?
C24B C23 H23A 114(2) . . ?
C24B C23 H23B 121(2) . . ?
C24B C23 H23C 94(3) . . ?
H23A C23 H23B 111(3) . . ?
H23A C23 H23C 107(4) . . ?
H23B C23 H23C 106(4) . . ?
C20 C24A C23 105.2(4) . . ?
C20 C24A H24A 109.0 . . ?
C23 C24A H24A 109.0 . . ?
C25B C24A C20 105.0(4) . . ?
C25B C24A C23 119.0(5) . . ?
C25B C24A H24A 109.0 . . ?
C20 C24B H24B 117(3) . . ?
C23 C24B C20 112.7(3) . . ?
C23 C24B H24B 107(3) . . ?
C24A C25B H25A 109.5 . . ?
C24A C25B H25B 109.5 . . ?
C24A C25B H25C 109.5 . . ?
H25A C25B H25B 109.5 . . ?
H25A C25B H25C 109.5 . . ?
H25B C25B H25C 109.5 . . ?
C27 C26 N3 120.00(17) . . ?
C31 C26 N3 122.29(16) . . ?
C31 C26 C27 117.63(17) . . ?
C26 C27 H27 119.6 . . ?
C28 C27 C26 120.74(18) . . ?
C28 C27 H27 119.6 . . ?
C27 C28 H28 119.0 . . ?
C27 C28 C29 121.93(17) . . ?
C29 C28 H28 119.0 . . ?
C28 C29 C30 117.30(17) . . ?
C28 C29 C32 120.56(16) . . ?
C30 C29 C32 122.10(18) . . ?
C29 C30 H30 119.5 . . ?
C31 C30 C29 121.09(18) . . ?
C31 C30 H30 119.5 . . ?
C26 C31 H31 119.4 . . ?
C30 C31 C26 121.29(16) . . ?
C30 C31 H31 119.4 . . ?
C29 C32 H32 107.2 . . ?
C33 C32 C29 110.42(16) . . ?
C33 C32 H32 107.2 . . ?
C34 C32 C29 112.48(18) . . ?
C34 C32 H32 107.2 . . ?
C34 C32 C33 112.1(3) . . ?
C32 C33 H33A 109.5 . . ?
C32 C33 H33B 109.5 . . ?
C32 C33 H33C 109.5 . . ?
H33A C33 H33B 109.5 . . ?
H33A C33 H33C 109.5 . . ?
H33B C33 H33C 109.5 . . ?
C32 C34 H34A 109.5 . . ?
C32 C34 H34B 109.5 . . ?
C32 C34 H34C 109.5 . . ?
H34A C34 H34B 109.5 . . ?
H34A C34 H34C 109.5 . . ?
H34B C34 H34C 109.5 . . ?
Sc1 C35 H35A 106.7 . . ?
Sc1 C35 H35B 106.7 . . ?
Si1 C35 Sc1 122.70(9) . . ?
Si1 C35 H35A 106.7 . . ?
Si1 C35 H35B 106.7 . . ?
H35A C35 H35B 106.6 . . ?
Si1 C36 H36A 109.5 . . ?
Si1 C36 H36B 109.5 . . ?
Si1 C36 H36C 109.5 . . ?
H36A C36 H36B 109.5 . . ?
H36A C36 H36C 109.5 . . ?
H36B C36 H36C 109.5 . . ?
Si1 C37 H37A 109.5 . . ?
Si1 C37 H37B 109.5 . . ?
Si1 C37 H37C 109.5 . . ?
H37A C37 H37B 109.5 . . ?
H37A C37 H37C 109.5 . . ?
H37B C37 H37C 109.5 . . ?
Si1 C38 H38A 109.5 . . ?
Si1 C38 H38B 109.5 . . ?
Si1 C38 H38C 109.5 . . ?
H38A C38 H38B 109.5 . . ?
H38A C38 H38C 109.5 . . ?
H38B C38 H38C 109.5 . . ?
Sc1 C39 H39A 103.5(17) . . ?
Sc1 C39 H39B 102.1(17) . . ?
Si2 C39 Sc1 129.27(10) . . ?
Si2 C39 H39A 107.7(17) . . ?
Si2 C39 H39B 108.0(17) . . ?
H39A C39 H39B 104(2) . . ?
Si2 C40 H40A 109.5 . . ?
Si2 C40 H40B 109.5 . . ?
Si2 C40 H40C 109.5 . . ?
H40A C40 H40B 109.5 . . ?
H40A C40 H40C 109.5 . . ?
H40B C40 H40C 109.5 . . ?
Si2 C41 H41A 109.5 . . ?
Si2 C41 H41B 109.5 . . ?
Si2 C41 H41C 109.5 . . ?
H41A C41 H41B 109.5 . . ?
H41A C41 H41C 109.5 . . ?
H41B C41 H41C 109.5 . . ?
Si2 C42 H42A 109.5 . . ?
Si2 C42 H42B 109.5 . . ?
Si2 C42 H42C 109.5 . . ?
H42A C42 H42B 109.5 . . ?
H42A C42 H42C 109.5 . . ?
H42B C42 H42C 109.5 . . ?

loop_
_geom_bond_atom_site_label_1
_geom_bond_atom_site_label_2
_geom_bond_distance
_geom_bond_site_symmetry_2
_geom_bond_publ_flag
Sc1 N1 2.1951(15) . ?
Sc1 N2 2.2400(15) . ?
Sc1 N3 2.2466(14) . ?
Sc1 C35 2.250(2) . ?
Sc1 C39 2.2419(19) . ?
P1 N2 1.6190(15) . ?
P1 C1 1.7703(19) . ?
P1 C5 1.829(2) . ?
P1 C6 1.817(3) . ?
P2 N3 1.6177(14) . ?
P2 C4 1.770(2) . ?
P2 C11 1.824(2) . ?
P2 C12 1.821(2) . ?
Si1 C35 1.8416(18) . ?
Si1 C36 1.881(2) . ?
Si1 C37 1.8705(19) . ?
Si1 C38 1.874(2) . ?
Si2 C39 1.843(2) . ?
Si2 C40 1.873(2) . ?
Si2 C41 1.871(3) . ?
Si2 C42 1.876(2) . ?
N1 C1 1.367(2) . ?
N1 C4 1.366(2) . ?
N2 C17 1.434(2) . ?
N3 C26 1.436(2) . ?
C1 C2 1.394(3) . ?
C2 H2 0.9500 . ?
C2 C3 1.403(3) . ?
C3 H3 0.9500 . ?
C3 C4 1.391(3) . ?
C5 H5 1.0000 . ?
C5 C7 1.527(4) . ?
C5 C8 1.538(3) . ?
C6 H6 1.0000 . ?
C6 C9 1.530(4) . ?
C6 C10 1.540(3) . ?
C7 H7A 0.9800 . ?
C7 H7B 0.9800 . ?
C7 H7C 0.9800 . ?
C8 H8A 0.9800 . ?
C8 H8B 0.9800 . ?
C8 H8C 0.9800 . ?
C9 H9A 0.9800 . ?
C9 H9B 0.9800 . ?
C9 H9C 0.9800 . ?
C10 H10A 0.9800 . ?
C10 H10B 0.9800 . ?
C10 H10C 0.9800 . ?
C11 H11 1.0000 . ?
C11 C13 1.531(3) . ?
C11 C14 1.538(3) . ?
C12 H12 1.0000 . ?
C12 C15 1.527(3) . ?
C12 C16 1.537(3) . ?
C13 H13A 0.9800 . ?
C13 H13B 0.9800 . ?
C13 H13C 0.9800 . ?
C14 H14A 0.9800 . ?
C14 H14B 0.9800 . ?
C14 H14C 0.9800 . ?
C15 H15A 0.9800 . ?
C15 H15B 0.9800 . ?
C15 H15C 0.9800 . ?
C16 H16A 0.9800 . ?
C16 H16B 0.9800 . ?
C16 H16C 0.9800 . ?
C17 C18 1.388(3) . ?
C17 C22 1.395(3) . ?
C18 H18 0.9500 . ?
C18 C19 1.392(3) . ?
C19 H19 0.9500 . ?
C19 C20 1.385(4) . ?
C20 C21 1.380(4) . ?
C20 C24A 1.570(5) . ?
C20 C24B 1.578(5) . ?
C21 H21 0.9500 . ?
C21 C22 1.395(3) . ?
C22 H22 0.9500 . ?
C23 C24A 1.591(6) . ?
C23 C24B 1.438(5) . ?
C23 H23A 0.98(3) . ?
C23 H23B 0.95(4) . ?
C23 H23C 0.92(6) . ?
C24A H24A 1.0000 . ?
C24A C25B 1.478(8) . ?
C24B H24B 1.01(5) . ?
C25B H25A 0.9800 . ?
C25B H25B 0.9800 . ?
C25B H25C 0.9800 . ?
C26 C27 1.399(2) . ?
C26 C31 1.392(3) . ?
C27 H27 0.9500 . ?
C27 C28 1.386(3) . ?
C28 H28 0.9500 . ?
C28 C29 1.390(3) . ?
C29 C30 1.397(2) . ?
C29 C32 1.518(2) . ?
C30 H30 0.9500 . ?
C30 C31 1.392(3) . ?
C31 H31 0.9500 . ?
C32 H32 1.0000 . ?
C32 C33 1.511(3) . ?
C32 C34 1.510(3) . ?
C33 H33A 0.9800 . ?
C33 H33B 0.9800 . ?
C33 H33C 0.9800 . ?
C34 H34A 0.9800 . ?
C34 H34B 0.9800 . ?
C34 H34C 0.9800 . ?
C35 H35A 0.9900 . ?
C35 H35B 0.9900 . ?
C36 H36A 0.9800 . ?
C36 H36B 0.9800 . ?
C36 H36C 0.9800 . ?
C37 H37A 0.9800 . ?
C37 H37B 0.9800 . ?
C37 H37C 0.9800 . ?
C38 H38A 0.9800 . ?
C38 H38B 0.9800 . ?
C38 H38C 0.9800 . ?
C39 H39A 0.91(3) . ?
C39 H39B 0.91(3) . ?
C40 H40A 0.9800 . ?
C40 H40B 0.9800 . ?
C40 H40C 0.9800 . ?
C41 H41A 0.9800 . ?
C41 H41B 0.9800 . ?
C41 H41C 0.9800 . ?
C42 H42A 0.9800 . ?
C42 H42B 0.9800 . ?
C42 H42C 0.9800 . ?

loop_
_geom_torsion_atom_site_label_1
_geom_torsion_atom_site_label_2
_geom_torsion_atom_site_label_3
_geom_torsion_atom_site_label_4
_geom_torsion
_geom_torsion_site_symmetry_1
_geom_torsion_site_symmetry_2
_geom_torsion_site_symmetry_3
_geom_torsion_site_symmetry_4
_geom_torsion_publ_flag
Sc1 N1 C1 P1 -13.1(2) . . . . ?
Sc1 N1 C1 C2 173.75(17) . . . . ?
Sc1 N1 C4 P2 12.1(2) . . . . ?
Sc1 N1 C4 C3 -173.75(16) . . . . ?
Sc1 N2 C17 C18 75.7(2) . . . . ?
Sc1 N2 C17 C22 -102.96(19) . . . . ?
Sc1 N3 C26 C27 -81.09(18) . . . . ?
Sc1 N3 C26 C31 95.71(17) . . . . ?
P1 N2 C17 C18 -110.10(19) . . . . ?
P1 N2 C17 C22 71.2(2) . . . . ?
P1 C1 C2 C3 -170.8(2) . . . . ?
P2 N3 C26 C27 109.36(17) . . . . ?
P2 N3 C26 C31 -73.84(19) . . . . ?
N1 C1 C2 C3 -0.1(3) . . . . ?
N2 P1 C1 N1 13.24(19) . . . . ?
N2 P1 C1 C2 -176.2(3) . . . . ?
N2 P1 C5 C7 -55.76(17) . . . . ?
N2 P1 C5 C8 -179.16(16) . . . . ?
N2 P1 C6 C9 54.89(18) . . . . ?
N2 P1 C6 C10 -71.8(2) . . . . ?
N2 C17 C18 C19 179.26(19) . . . . ?
N2 C17 C22 C21 -178.5(2) . . . . ?
N3 P2 C4 N1 -12.31(18) . . . . ?
N3 P2 C4 C3 175.5(3) . . . . ?
N3 P2 C11 C13 58.60(16) . . . . ?
N3 P2 C11 C14 -177.44(14) . . . . ?
N3 P2 C12 C15 -52.41(18) . . . . ?
N3 P2 C12 C16 73.39(18) . . . . ?
N3 C26 C27 C28 178.03(16) . . . . ?
N3 C26 C31 C30 -178.79(15) . . . . ?
C1 P1 N2 Sc1 -10.05(14) . . . . ?
C1 P1 N2 C17 175.89(17) . . . . ?
C1 P1 C5 C7 57.30(17) . . . . ?
C1 P1 C5 C8 -66.10(19) . . . . ?
C1 P1 C6 C9 -61.31(18) . . . . ?
C1 P1 C6 C10 172.02(17) . . . . ?
C1 N1 C4 P2 -174.09(16) . . . . ?
C1 N1 C4 C3 0.1(3) . . . . ?
C1 C2 C3 C4 0.1(3) . . . . ?
C2 C3 C4 P2 172.2(2) . . . . ?
C2 C3 C4 N1 -0.1(3) . . . . ?
C4 P2 N3 Sc1 9.15(12) . . . . ?
C4 P2 N3 C26 178.38(14) . . . . ?
C4 P2 C11 C13 -55.24(16) . . . . ?
C4 P2 C11 C14 68.73(17) . . . . ?
C4 P2 C12 C15 62.97(17) . . . . ?
C4 P2 C12 C16 -171.23(15) . . . . ?
C4 N1 C1 P1 173.13(15) . . . . ?
C4 N1 C1 C2 0.0(3) . . . . ?
C5 P1 N2 Sc1 105.75(12) . . . . ?
C5 P1 N2 C17 -68.31(19) . . . . ?
C5 P1 C1 N1 -107.17(17) . . . . ?
C5 P1 C1 C2 63.4(3) . . . . ?
C5 P1 C6 C9 -177.61(15) . . . . ?
C5 P1 C6 C10 55.7(2) . . . . ?
C6 P1 N2 Sc1 -130.64(11) . . . . ?
C6 P1 N2 C17 55.31(19) . . . . ?
C6 P1 C1 N1 137.15(17) . . . . ?
C6 P1 C1 C2 -52.3(3) . . . . ?
C6 P1 C5 C7 175.78(15) . . . . ?
C6 P1 C5 C8 52.38(19) . . . . ?
C11 P2 N3 Sc1 -107.81(11) . . . . ?
C11 P2 N3 C26 61.43(16) . . . . ?
C11 P2 C4 N1 108.80(16) . . . . ?
C11 P2 C4 C3 -63.3(3) . . . . ?
C11 P2 C12 C15 179.62(15) . . . . ?
C11 P2 C12 C16 -54.58(17) . . . . ?
C12 P2 N3 Sc1 128.10(10) . . . . ?
C12 P2 N3 C26 -62.66(17) . . . . ?
C12 P2 C4 N1 -135.61(16) . . . . ?
C12 P2 C4 C3 52.3(3) . . . . ?
C12 P2 C11 C13 -172.58(14) . . . . ?
C12 P2 C11 C14 -48.62(17) . . . . ?
C17 C18 C19 C20 0.1(4) . . . . ?
C18 C17 C22 C21 2.8(3) . . . . ?
C18 C19 C20 C21 1.0(4) . . . . ?
C18 C19 C20 C24A -173.9(3) . . . . ?
C18 C19 C20 C24B 168.8(4) . . . . ?
C19 C20 C21 C22 -0.1(4) . . . . ?
C19 C20 C24A C23 148.6(4) . . . . ?
C19 C20 C24A C25B -85.0(6) . . . . ?
C19 C20 C24B C23 115.6(5) . . . . ?
C20 C21 C22 C17 -1.8(4) . . . . ?
C21 C20 C24A C23 -25.1(7) . . . . ?
C21 C20 C24A C25B 101.3(5) . . . . ?
C21 C20 C24B C23 -75.8(6) . . . . ?
C22 C17 C18 C19 -2.0(3) . . . . ?
C24A C20 C21 C22 173.2(4) . . . . ?
C24B C20 C21 C22 -170.8(3) . . . . ?
C26 C27 C28 C29 0.1(3) . . . . ?
C27 C26 C31 C30 -1.9(2) . . . . ?
C27 C28 C29 C30 -0.4(3) . . . . ?
C27 C28 C29 C32 -177.94(17) . . . . ?
C28 C29 C30 C31 -0.4(3) . . . . ?
C28 C29 C32 C33 97.3(3) . . . . ?
C28 C29 C32 C34 -136.6(2) . . . . ?
C29 C30 C31 C26 1.6(3) . . . . ?
C30 C29 C32 C33 -80.1(3) . . . . ?
C30 C29 C32 C34 46.0(3) . . . . ?
C31 C26 C27 C28 1.1(3) . . . . ?
C32 C29 C30 C31 177.07(16) . . . . ?
C36 Si1 C35 Sc1 -177.48(12) . . . . ?
C37 Si1 C35 Sc1 62.43(13) . . . . ?
C38 Si1 C35 Sc1 -58.75(14) . . . . ?
C40 Si2 C39 Sc1 -118.25(13) . . . . ?
C41 Si2 C39 Sc1 121.40(16) . . . . ?
C42 Si2 C39 Sc1 1.3(2) . . . . ?
